data_7023640
loop_
_publ_author_name
'Takayama, Asuka'
'Suzuki, Takayoshi'
'Ikeda, Miyu'
'Sunatsuki, Yukinari'
'Kojima, Masaaki'

_publ_section_title
;
 Comparison of ancillary ligand effects between 2,2'-bipyridine and
 2-(2'-pyridyl)phenyl in the linkage and bridging isomerism of
 5-methyltetrazolato iridium(III) and/or rhodium(III) complexes.
;
_journal_issue 40
_journal_name_full 'Dalton transactions (Cambridge, England : 2003)'
_journal_page_first 14556
_journal_page_last 14567
_journal_paper_doi 10.1039/c3dt51667a
_journal_volume 42
_journal_year 2013
_chemical_formula_moiety 'C43 H49 Ir N7 Ph 2+, 2(F6 P 1-)'
_chemical_formula_sum 'C43 H49 F12 Ir N7 P2 Rh'
_chemical_formula_weight 1248.94
_chemical_name_systematic
;
 ?
;
_space_group_IT_number 114
_symmetry_cell_setting tetragonal
_symmetry_space_group_name_Hall 'P -4 2n'
_symmetry_space_group_name_H-M 'P -4 21 c'
_atom_sites_solution_hydrogens geom
_atom_sites_solution_primary direct
_atom_sites_solution_secondary difmap
_audit_creation_method SHELXL-97
_cell_angle_alpha 90.00
_cell_angle_beta 90.00
_cell_angle_gamma 90.00
_cell_formula_units_Z 8
_cell_length_a 26.0416(5)
_cell_length_b 26.0416(5)
_cell_length_c 14.3561(3)
_cell_measurement_reflns_used 79866
_cell_measurement_temperature 191(2)
_cell_measurement_theta_max 27.47
_cell_measurement_theta_min 3.04
_cell_volume 9735.8(3)
_computing_cell_refinement 'Process auto'
_computing_data_collection 'Process auto'
_computing_data_reduction CrystalStructure
_computing_molecular_graphics 'ortep-3 for win'
_computing_publication_material SHELXL-97
_computing_structure_refinement SHELXL-97
_computing_structure_solution SIR2004
_diffrn_ambient_temperature 191(2)
_diffrn_detector_area_resol_mean 10.00
_diffrn_measured_fraction_theta_full 0.997
_diffrn_measured_fraction_theta_max 0.997
_diffrn_measurement_device_type 'Rigaku R-axis rapid'
_diffrn_measurement_method \w
_diffrn_radiation_monochromator graphite
_diffrn_radiation_source 'fine-focus sealed tube'
_diffrn_radiation_type 'Mo K\a'
_diffrn_radiation_wavelength 0.71075
_diffrn_reflns_av_R_equivalents 0.0405
_diffrn_reflns_av_sigmaI/netI 0.0261
_diffrn_reflns_limit_h_max 33
_diffrn_reflns_limit_h_min -31
_diffrn_reflns_limit_k_max 33
_diffrn_reflns_limit_k_min -33
_diffrn_reflns_limit_l_max 17
_diffrn_reflns_limit_l_min -18
_diffrn_reflns_number 94858
_diffrn_reflns_theta_full 27.47
_diffrn_reflns_theta_max 27.47
_diffrn_reflns_theta_min 3.05
_exptl_absorpt_coefficient_mu 3.220
_exptl_absorpt_correction_T_max 0.7389
_exptl_absorpt_correction_T_min 0.3986
_exptl_absorpt_correction_type numerical
_exptl_absorpt_process_details 'NUMABS (Rigaku, 1999)'
_exptl_crystal_colour yellow
_exptl_crystal_density_diffrn 1.704
_exptl_crystal_density_method 'not measured'
_exptl_crystal_description needle
_exptl_crystal_F_000 4928
_exptl_crystal_size_max 0.35
_exptl_crystal_size_mid 0.15
_exptl_crystal_size_min 0.10
_refine_diff_density_max 2.895
_refine_diff_density_min -1.771
_refine_diff_density_rms 0.181
_refine_ls_abs_structure_details 'Hooft y Parameter Value .    0.150( 1)'
_refine_ls_abs_structure_Flack 0.166(7)
_refine_ls_extinction_method none
_refine_ls_goodness_of_fit_ref 1.034
_refine_ls_hydrogen_treatment constr
_refine_ls_matrix_type full
_refine_ls_number_parameters 567
_refine_ls_number_reflns 11104
_refine_ls_number_restraints 48
_refine_ls_restrained_S_all 1.038
_refine_ls_R_factor_all 0.0516
_refine_ls_R_factor_gt 0.0494
_refine_ls_shift/su_max 0.002
_refine_ls_shift/su_mean 0.000
_refine_ls_structure_factor_coef Fsqd
_refine_ls_weighting_details 'calc w=1/[\s^2^(Fo^2^)+(0.1088P)^2^+26.0825P] where P=(Fo^2^+2Fc^2^)/3'
_refine_ls_weighting_scheme calc
_refine_ls_wR_factor_gt 0.1485
_refine_ls_wR_factor_ref 0.1507
_reflns_number_gt 10584
_reflns_number_total 11104
_reflns_threshold_expression 'I > 2\s(I)'
_cod_data_source_file c3dt51667a.txt
_cod_data_source_block comp11
_cod_database_code 7023640

loop_
_symmetry_equiv_pos_as_xyz
'x, y, z'
'y, -x, -z'
'-x, -y, z'
'-y, x, -z'
'-x+1/2, y+1/2, -z+1/2'
'-y+1/2, -x+1/2, z+1/2'
'x+1/2, -y+1/2, -z+1/2'
'y+1/2, x+1/2, z+1/2'

loop_
_atom_site_label
_atom_site_type_symbol
_atom_site_fract_x
_atom_site_fract_y
_atom_site_fract_z
_atom_site_U_iso_or_equiv
_atom_site_adp_type
_atom_site_occupancy
_atom_site_symmetry_multiplicity
_atom_site_calc_flag
_atom_site_refinement_flags
Ir1 Ir 0.357131(10) 0.204693(11) 0.13465(2) 0.03377(10) Uani 1 1 d .
Rh1 Rh 0.527197(19) 0.26061(2) 0.40004(3) 0.02523(12) Uani 1 1 d .
P1 P 0.0000 0.0000 0.1859(11) 0.159(4) Uani 1 2 d SD
P2 P 0.5000 0.0000 0.5051(3) 0.0529(8) Uani 1 2 d SD
P3A P 0.1967(3) 0.3881(3) 0.1373(7) 0.093(3) Uani 0.50 1 d PD
P3B P 0.2312(4) 0.4146(3) 0.1683(4) 0.106(4) Uani 0.50 1 d PD
F1 F 0.0000 0.0000 0.3031(17) 0.261(16) Uiso 1 2 d SD
F2 F 0.0511(7) 0.0403(8) 0.1938(16) 0.218(8) Uiso 1 1 d D
F3 F 0.0000 0.0000 0.0791 0.231 Uiso 1 2 d S
F4 F -0.0381(8) 0.0522(7) 0.1857(16) 0.215(8) Uiso 1 1 d D
F5 F 0.5065(6) -0.0601(4) 0.5087(11) 0.140(5) Uiso 1 1 d D
F6A F 0.4448(7) -0.0275(11) 0.501(2) 0.142(9) Uiso 0.50 1 d PD
F6B F 0.5442(9) -0.0023(12) 0.5820(19) 0.152(10) Uiso 0.50 1 d PD
F7A F 0.5000 0.0000 0.6157(12) 0.105(7) Uiso 0.50 2 d SPD
F8A F 0.5000 0.0000 0.3942(11) 0.084(6) Uiso 0.50 2 d SPD
F9 F 0.1761(5) 0.4219(5) 0.2125(9) 0.130(4) Uiso 1 1 d D
F10 F 0.2349(6) 0.3584(5) 0.1922(12) 0.176(6) Uiso 1 1 d D
F11A F 0.1664(8) 0.3408(7) 0.1704(15) 0.107(6) Uiso 0.50 1 d PD
F11B F 0.2481(8) 0.4023(8) 0.2670(11) 0.102(6) Uiso 0.50 1 d PD
F12A F 0.2266(15) 0.4371(12) 0.111(4) 0.210(16) Uiso 0.50 1 d PD
F12B F 0.2172(17) 0.4045(19) 0.0635(15) 0.200(15) Uiso 0.50 1 d PD
F13A F 0.1487(8) 0.4055(10) 0.0846(18) 0.133(8) Uiso 0.50 1 d PD
F13B F 0.2483(10) 0.4713(8) 0.144(2) 0.140(8) Uiso 0.50 1 d PD
F14A F 0.2177(15) 0.3482(14) 0.071(3) 0.196(16) Uiso 0.50 1 d PD
F14B F 0.2849(6) 0.4016(7) 0.1302(15) 0.102(5) Uiso 0.50 1 d PD
F78B F 0.4582(10) -0.0026(12) 0.4232(18) 0.157(10) Uiso 0.50 1 d PD
N1 N 0.3910(3) 0.2411(3) 0.2492(4) 0.0317(13) Uani 1 1 d .
N2 N 0.4364(3) 0.2238(3) 0.2800(4) 0.0336(13) Uani 1 1 d .
N3 N 0.4530(2) 0.2579(3) 0.3424(4) 0.0350(13) Uani 1 1 d .
N4 N 0.4197(3) 0.2965(3) 0.3523(5) 0.0392(14) Uani 1 1 d .
N31 N 0.3673(3) 0.1360(2) 0.2054(4) 0.0328(12) Uani 1 1 d .
N42 N 0.5452(3) 0.1972(3) 0.3162(5) 0.0425(16) Uani 1 1 d .
N51 N 0.5459(3) 0.2954(3) 0.2739(5) 0.0441(16) Uani 1 1 d .
C5 C 0.3811(3) 0.2857(3) 0.2943(5) 0.0358(15) Uani 1 1 d .
C6 C 0.3372(4) 0.3202(4) 0.2796(6) 0.0456(19) Uani 1 1 d .
H6A H 0.3495 0.3534 0.2565 0.055 Uiso 1 1 calc R
H6B H 0.3190 0.3252 0.3387 0.055 Uiso 1 1 calc R
H6C H 0.3137 0.3050 0.2339 0.055 Uiso 1 1 calc R
C11 C 0.3459(5) 0.2574(4) 0.0215(6) 0.056(3) Uani 1 1 d .
C12 C 0.4011(5) 0.2522(4) 0.0329(7) 0.059(3) Uani 1 1 d .
C13 C 0.4147(3) 0.2002(4) 0.0193(6) 0.0453(19) Uani 1 1 d .
C14 C 0.3675(3) 0.1737(3) -0.0038(5) 0.0356(16) Uani 1 1 d .
C15 C 0.3260(4) 0.2089(4) -0.0057(6) 0.047(2) Uani 1 1 d .
C16 C 0.3173(9) 0.3090(6) 0.0176(8) 0.110(7) Uani 1 1 d .
H16A H 0.3302 0.3292 -0.0349 0.132 Uiso 1 1 calc R
H16B H 0.3230 0.3278 0.0758 0.132 Uiso 1 1 calc R
H16C H 0.2805 0.3027 0.0096 0.132 Uiso 1 1 calc R
C17 C 0.4339(8) 0.2969(6) 0.0579(11) 0.106(7) Uani 1 1 d .
H17A H 0.4231 0.3106 0.1184 0.128 Uiso 1 1 calc R
H17B H 0.4304 0.3236 0.0103 0.128 Uiso 1 1 calc R
H17C H 0.4698 0.2859 0.0616 0.128 Uiso 1 1 calc R
C18 C 0.4665(4) 0.1780(6) 0.0237(8) 0.071(4) Uani 1 1 d .
H18A H 0.4810 0.1838 0.0858 0.085 Uiso 1 1 calc R
H18B H 0.4884 0.1944 -0.0231 0.085 Uiso 1 1 calc R
H18C H 0.4647 0.1410 0.0115 0.085 Uiso 1 1 calc R
C19 C 0.3648(5) 0.1178(4) -0.0267(6) 0.054(2) Uani 1 1 d .
H19A H 0.3534 0.1135 -0.0913 0.064 Uiso 1 1 calc R
H19B H 0.3405 0.1008 0.0153 0.064 Uiso 1 1 calc R
H19C H 0.3989 0.1024 -0.0192 0.064 Uiso 1 1 calc R
C20 C 0.2720(4) 0.1966(6) -0.0356(7) 0.065(3) Uani 1 1 d .
H20A H 0.2670 0.2076 -0.1003 0.078 Uiso 1 1 calc R
H20B H 0.2477 0.2148 0.0048 0.078 Uiso 1 1 calc R
H20C H 0.2662 0.1596 -0.0308 0.078 Uiso 1 1 calc R
C21 C 0.5252(4) 0.3197(4) 0.5071(6) 0.048(2) Uani 1 1 d .
C22 C 0.5779(4) 0.3053(4) 0.4873(6) 0.0446(19) Uani 1 1 d .
C23 C 0.5833(4) 0.2520(4) 0.5087(6) 0.048(2) Uani 1 1 d .
C24 C 0.5359(4) 0.2327(4) 0.5412(5) 0.046(2) Uani 1 1 d .
C25 C 0.5002(4) 0.2736(4) 0.5437(5) 0.048(2) Uani 1 1 d .
C26 C 0.6194(5) 0.3413(5) 0.4554(8) 0.065(3) Uani 1 1 d .
H26A H 0.6339 0.3289 0.3966 0.078 Uiso 1 1 calc R
H26B H 0.6465 0.3429 0.5027 0.078 Uiso 1 1 calc R
H26C H 0.6049 0.3756 0.4462 0.078 Uiso 1 1 calc R
C27 C 0.6321(4) 0.2233(5) 0.5020(9) 0.067(3) Uani 1 1 d .
H27A H 0.6277 0.1939 0.4599 0.080 Uiso 1 1 calc R
H27B H 0.6420 0.2109 0.5639 0.080 Uiso 1 1 calc R
H27C H 0.6590 0.2459 0.4777 0.080 Uiso 1 1 calc R
C28 C 0.5271(6) 0.1803(5) 0.5794(7) 0.068(3) Uani 1 1 d .
H28A H 0.5489 0.1751 0.6342 0.082 Uiso 1 1 calc R
H28B H 0.5356 0.1546 0.5319 0.082 Uiso 1 1 calc R
H28C H 0.4910 0.1766 0.5973 0.082 Uiso 1 1 calc R
C29 C 0.4467(5) 0.2712(5) 0.5780(7) 0.064(3) Uani 1 1 d .
H29A H 0.4467 0.2607 0.6436 0.076 Uiso 1 1 calc R
H29B H 0.4274 0.2461 0.5411 0.076 Uiso 1 1 calc R
H29C H 0.4307 0.3050 0.5720 0.076 Uiso 1 1 calc R
C30 C 0.5016(6) 0.3729(5) 0.5000(9) 0.074(3) Uani 1 1 d .
H30A H 0.5048 0.3854 0.4359 0.089 Uiso 1 1 calc R
H30B H 0.5197 0.3963 0.5423 0.089 Uiso 1 1 calc R
H30C H 0.4653 0.3712 0.5174 0.089 Uiso 1 1 calc R
C31 C 0.4113(3) 0.1099(3) 0.2071(6) 0.0408(17) Uani 1 1 d .
H31 H 0.4409 0.1247 0.1794 0.049 Uiso 1 1 calc R
C32 C 0.4154(4) 0.0609(4) 0.2486(7) 0.050(2) Uani 1 1 d .
H32 H 0.4473 0.0432 0.2503 0.060 Uiso 1 1 calc R
C33 C 0.3732(5) 0.0402(3) 0.2855(7) 0.053(2) Uani 1 1 d .
H33 H 0.3748 0.0067 0.3118 0.063 Uiso 1 1 calc R
C34 C 0.3255(4) 0.0676(4) 0.2858(6) 0.048(2) Uani 1 1 d .
H34 H 0.2956 0.0533 0.3132 0.057 Uiso 1 1 calc R
C35 C 0.3247(3) 0.1153(3) 0.2452(5) 0.0343(16) Uani 1 1 d .
C36 C 0.2794(3) 0.1493(4) 0.2425(5) 0.0388(18) Uani 1 1 d .
C37 C 0.2313(3) 0.1358(4) 0.2769(6) 0.045(2) Uani 1 1 d .
H37 H 0.2261 0.1029 0.3039 0.054 Uiso 1 1 calc R
C38 C 0.1905(4) 0.1707(5) 0.2717(7) 0.057(3) Uani 1 1 d .
H38 H 0.1574 0.1616 0.2943 0.069 Uiso 1 1 calc R
C39 C 0.1986(4) 0.2164(5) 0.2351(7) 0.053(2) Uani 1 1 d .
H39 H 0.1714 0.2407 0.2339 0.063 Uiso 1 1 calc R
C40 C 0.2459(4) 0.2298(4) 0.1984(7) 0.051(2) Uani 1 1 d .
H40 H 0.2500 0.2628 0.1712 0.061 Uiso 1 1 calc R
C41 C 0.2875(3) 0.1965(3) 0.2001(4) 0.0331(15) Uani 1 1 d .
C42 C 0.5393(4) 0.1476(4) 0.3427(8) 0.055(2) Uani 1 1 d .
H42 H 0.5271 0.1393 0.4032 0.066 Uiso 1 1 calc R
C43 C 0.5519(5) 0.1083(5) 0.2780(11) 0.071(4) Uani 1 1 d .
H43 H 0.5478 0.0735 0.2960 0.085 Uiso 1 1 calc R
C44 C 0.5696(5) 0.1189(6) 0.1917(11) 0.077(4) Uani 1 1 d .
H44 H 0.5777 0.0922 0.1491 0.092 Uiso 1 1 calc R
C45 C 0.5755(4) 0.1691(5) 0.1677(9) 0.064(3) Uani 1 1 d .
H45 H 0.5893 0.1773 0.1083 0.077 Uiso 1 1 calc R
C46 C 0.5620(3) 0.2084(4) 0.2274(6) 0.0418(18) Uani 1 1 d .
C47 C 0.5611(3) 0.2627(4) 0.2046(5) 0.045(2) Uani 1 1 d .
C48 C 0.5724(4) 0.2809(6) 0.1151(7) 0.065(3) Uani 1 1 d .
H48 H 0.5845 0.2586 0.0676 0.077 Uiso 1 1 calc R
C49 C 0.5650(4) 0.3353(6) 0.0980(8) 0.069(3) Uani 1 1 d .
H49 H 0.5728 0.3492 0.0385 0.083 Uiso 1 1 calc R
C50 C 0.5466(5) 0.3671(5) 0.1679(8) 0.067(3) Uani 1 1 d .
H50 H 0.5409 0.4026 0.1563 0.081 Uiso 1 1 calc R
C51 C 0.5366(4) 0.3461(4) 0.2555(7) 0.054(2) Uani 1 1 d .
H51 H 0.5230 0.3674 0.3033 0.064 Uiso 1 1 calc R

loop_
_atom_site_aniso_label
_atom_site_aniso_U_11
_atom_site_aniso_U_22
_atom_site_aniso_U_33
_atom_site_aniso_U_23
_atom_site_aniso_U_13
_atom_site_aniso_U_12
Ir1 0.03443(15) 0.04232(16) 0.02457(14) 0.00119(12) -0.00104(11) 0.00111(11)
Rh1 0.0268(2) 0.0319(2) 0.0170(2) -0.00136(18) -0.00344(18) -0.00192(19)
P1 0.174(10) 0.111(7) 0.191(11) 0.000 0.000 -0.003(7)
P2 0.0517(19) 0.0503(19) 0.057(2) 0.000 0.000 0.0159(15)
P3A 0.103(6) 0.084(5) 0.092(6) 0.048(5) 0.038(5) 0.041(4)
P3B 0.172(10) 0.105(6) 0.040(3) 0.005(4) 0.007(4) 0.107(7)
N1 0.034(3) 0.037(3) 0.024(3) 0.003(2) -0.004(2) 0.004(3)
N2 0.035(3) 0.041(3) 0.025(3) -0.002(2) -0.003(2) 0.002(3)
N3 0.037(3) 0.039(3) 0.029(3) -0.001(3) -0.002(2) 0.001(3)
N4 0.043(3) 0.038(3) 0.036(4) -0.007(3) -0.005(3) 0.007(3)
N31 0.040(3) 0.036(3) 0.022(3) 0.002(2) 0.001(2) -0.004(2)
N42 0.031(3) 0.051(4) 0.045(4) -0.011(3) -0.008(3) 0.003(3)
N51 0.040(3) 0.059(4) 0.033(4) 0.005(3) 0.002(3) -0.003(3)
C5 0.042(4) 0.036(4) 0.029(3) -0.002(3) 0.002(3) 0.004(3)
C6 0.056(5) 0.042(4) 0.040(4) 0.000(4) -0.006(4) 0.014(4)
C11 0.092(8) 0.057(6) 0.020(3) 0.008(4) 0.008(4) 0.019(5)
C12 0.095(8) 0.054(5) 0.028(4) -0.001(4) 0.013(5) -0.030(6)
C13 0.039(4) 0.064(5) 0.033(4) -0.002(4) 0.005(3) -0.011(4)
C14 0.035(4) 0.050(4) 0.023(3) 0.003(3) -0.002(3) -0.002(3)
C15 0.044(4) 0.073(6) 0.023(3) 0.004(4) 0.002(3) 0.014(4)
C16 0.21(2) 0.090(10) 0.032(5) 0.016(6) 0.012(8) 0.079(12)
C17 0.161(17) 0.089(10) 0.068(9) 0.002(8) 0.028(10) -0.072(11)
C18 0.036(5) 0.137(12) 0.041(5) 0.004(6) 0.002(4) 0.005(6)
C19 0.076(7) 0.056(5) 0.029(4) -0.006(4) 0.009(4) -0.016(5)
C20 0.040(5) 0.125(10) 0.031(4) 0.002(6) -0.004(4) 0.017(6)
C21 0.074(6) 0.048(4) 0.022(4) -0.014(3) -0.002(4) -0.010(4)
C22 0.044(4) 0.054(5) 0.036(4) -0.008(4) -0.007(3) -0.016(4)
C23 0.047(5) 0.064(6) 0.031(4) -0.005(4) -0.019(4) -0.003(4)
C24 0.060(5) 0.057(5) 0.021(3) 0.005(3) -0.013(3) -0.011(4)
C25 0.063(5) 0.066(6) 0.016(3) -0.001(3) -0.001(3) -0.017(4)
C26 0.066(6) 0.070(7) 0.058(6) -0.012(5) 0.016(5) -0.029(5)
C27 0.048(5) 0.093(9) 0.059(6) 0.011(6) -0.018(5) 0.003(5)
C28 0.104(9) 0.069(7) 0.033(5) 0.014(4) -0.003(5) -0.018(6)
C29 0.065(6) 0.089(8) 0.037(5) -0.010(5) 0.005(4) -0.016(6)
C30 0.105(10) 0.061(7) 0.056(6) -0.017(6) 0.011(7) -0.003(7)
C31 0.041(4) 0.045(4) 0.037(4) 0.003(3) 0.002(3) 0.009(3)
C32 0.063(6) 0.040(4) 0.045(5) 0.003(4) -0.009(4) 0.014(4)
C33 0.085(7) 0.030(4) 0.042(5) 0.005(3) -0.011(5) -0.006(4)
C34 0.058(5) 0.050(5) 0.035(4) 0.004(4) -0.007(4) -0.013(4)
C35 0.040(4) 0.043(4) 0.020(3) -0.006(3) -0.003(3) -0.007(3)
C36 0.039(4) 0.055(5) 0.023(3) -0.011(3) -0.005(3) -0.010(3)
C37 0.032(4) 0.068(6) 0.036(4) -0.004(4) 0.003(3) -0.011(4)
C38 0.039(5) 0.090(8) 0.043(5) -0.002(5) -0.001(4) -0.005(5)
C39 0.036(4) 0.079(7) 0.042(5) -0.009(5) 0.000(4) 0.008(4)
C40 0.044(5) 0.070(6) 0.039(4) -0.002(4) -0.001(4) 0.005(4)
C41 0.031(3) 0.053(4) 0.016(3) -0.005(3) -0.001(2) 0.000(3)
C42 0.050(5) 0.048(5) 0.069(7) -0.002(4) -0.016(4) 0.009(4)
C43 0.052(6) 0.060(6) 0.101(11) -0.017(7) -0.016(6) 0.007(5)
C44 0.067(7) 0.083(9) 0.080(9) -0.032(7) -0.017(6) 0.030(7)
C45 0.045(5) 0.089(8) 0.059(6) -0.024(6) -0.001(4) 0.018(5)
C46 0.031(4) 0.061(5) 0.033(4) -0.012(4) -0.002(3) 0.001(3)
C47 0.029(4) 0.081(6) 0.025(4) -0.005(4) 0.002(3) -0.006(4)
C48 0.042(4) 0.119(10) 0.033(5) 0.004(5) 0.008(4) -0.013(5)
C49 0.054(6) 0.112(10) 0.041(5) 0.014(6) 0.001(5) -0.021(6)
C50 0.074(7) 0.073(7) 0.055(6) 0.032(6) -0.008(5) -0.005(6)
C51 0.063(6) 0.059(6) 0.038(5) 0.009(4) -0.006(4) -0.011(5)

loop_
_atom_type_symbol
_atom_type_description
_atom_type_scat_dispersion_real
_atom_type_scat_dispersion_imag
_atom_type_scat_source
C C 0.0033 0.0016 'International Tables Vol C Tables 4.2.6.8 and 6.1.1.4'
H H 0.0000 0.0000 'International Tables Vol C Tables 4.2.6.8 and 6.1.1.4'
F F 0.0171 0.0103 'International Tables Vol C Tables 4.2.6.8 and 6.1.1.4'
Ir Ir -1.4442 7.9887 'International Tables Vol C Tables 4.2.6.8 and 6.1.1.4'
N N 0.0061 0.0033 'International Tables Vol C Tables 4.2.6.8 and 6.1.1.4'
P P 0.1023 0.0942 'International Tables Vol C Tables 4.2.6.8 and 6.1.1.4'
Rh Rh -1.1178 0.9187 'International Tables Vol C Tables 4.2.6.8 and 6.1.1.4'

loop_
_geom_angle_atom_site_label_1
_geom_angle_atom_site_label_2
_geom_angle_atom_site_label_3
_geom_angle
_geom_angle_site_symmetry_1
_geom_angle_site_symmetry_3
C41 Ir1 N31 78.4(3) . .
C41 Ir1 N1 93.4(3) . .
N31 Ir1 N1 87.3(2) . .
C41 Ir1 C11 107.0(4) . .
N31 Ir1 C11 159.9(3) . .
N1 Ir1 C11 111.2(4) . .
C41 Ir1 C14 119.5(3) . .
N31 Ir1 C14 96.4(3) . .
N1 Ir1 C14 147.0(3) . .
C11 Ir1 C14 63.9(3) . .
C41 Ir1 C15 95.7(3) . .
N31 Ir1 C15 123.0(3) . .
N1 Ir1 C15 149.6(3) . .
C11 Ir1 C15 38.4(4) . .
C14 Ir1 C15 38.2(3) . .
C41 Ir1 C12 144.1(4) . .
N31 Ir1 C12 137.2(4) . .
N1 Ir1 C12 92.7(3) . .
C11 Ir1 C12 38.7(5) . .
C14 Ir1 C12 62.7(3) . .
C15 Ir1 C12 63.7(4) . .
C41 Ir1 C13 157.7(3) . .
N31 Ir1 C13 103.4(3) . .
N1 Ir1 C13 108.8(3) . .
C11 Ir1 C13 64.2(4) . .
C14 Ir1 C13 38.4(3) . .
C15 Ir1 C13 64.3(3) . .
C12 Ir1 C13 36.9(4) . .
N51 Rh1 N42 77.9(3) . .
N51 Rh1 N3 83.5(3) . .
N42 Rh1 N3 87.3(3) . .
N51 Rh1 C23 121.2(3) . .
N42 Rh1 C23 100.5(3) . .
N3 Rh1 C23 155.0(3) . .
N51 Rh1 C22 97.3(3) . .
N42 Rh1 C22 128.3(3) . .
N3 Rh1 C22 143.9(3) . .
C23 Rh1 C22 38.7(4) . .
N51 Rh1 C24 159.3(3) . .
N42 Rh1 C24 104.4(3) . .
N3 Rh1 C24 117.0(3) . .
C23 Rh1 C24 38.2(4) . .
C22 Rh1 C24 64.8(4) . .
N51 Rh1 C21 108.2(3) . .
N42 Rh1 C21 165.5(4) . .
N3 Rh1 C21 106.2(3) . .
C23 Rh1 C21 65.0(4) . .
C22 Rh1 C21 39.1(4) . .
C24 Rh1 C21 65.1(4) . .
N51 Rh1 C25 145.2(4) . .
N42 Rh1 C25 136.8(4) . .
N3 Rh1 C25 94.6(3) . .
C23 Rh1 C25 63.5(4) . .
C22 Rh1 C25 64.6(4) . .
C24 Rh1 C25 37.8(4) . .
C21 Rh1 C25 39.0(4) . .
F3 P1 F4 89.9(9) . .
F3 P1 F4 89.9(9) . 3
F4 P1 F4 179.8(19) . 3
F3 P1 F1 180.000(2) . .
F4 P1 F1 90.1(9) . .
F4 P1 F1 90.1(9) 3 .
F3 P1 F2 93.8(10) . 3
F4 P1 F2 92.1(11) . 3
F4 P1 F2 87.9(11) 3 3
F1 P1 F2 86.2(10) . 3
F3 P1 F2 93.8(10) . .
F4 P1 F2 87.9(11) . .
F4 P1 F2 92.1(11) 3 .
F1 P1 F2 86.2(10) . .
F2 P1 F2 172.4(19) 3 .
F5 P2 F5 176.3(12) . 3_655
F5 P2 F7A 88.1(6) . .
F5 P2 F7A 88.1(6) 3_655 .
F5 P2 F8A 91.9(6) . .
F5 P2 F8A 91.9(6) 3_655 .
F7A P2 F8A 180.000(2) . .
F5 P2 F6B 82.1(12) . .
F5 P2 F6B 95.3(12) 3_655 .
F5 P2 F6B 95.3(12) . 3_655
F5 P2 F6B 82.1(12) 3_655 3_655
F6B P2 F6B 92(2) . 3_655
F5 P2 F78B 89.6(12) . 3_655
F5 P2 F78B 93.1(12) 3_655 3_655
F6B P2 F78B 91.1(16) . 3_655
F6B P2 F78B 174.3(16) 3_655 3_655
F5 P2 F78B 93.1(12) . .
F5 P2 F78B 89.6(12) 3_655 .
F6B P2 F78B 174.3(16) . .
F6B P2 F78B 91.1(16) 3_655 .
F78B P2 F78B 86(2) 3_655 .
F5 P2 F6A 110.3(12) . 3_655
F5 P2 F6A 69.8(12) 3_655 3_655
F7A P2 F6A 91.9(11) . 3_655
F8A P2 F6A 88.1(11) . 3_655
F5 P2 F6A 69.8(12) . .
F5 P2 F6A 110.3(12) 3_655 .
F7A P2 F6A 91.9(11) . .
F8A P2 F6A 88.1(11) . .
F6A P2 F6A 176(2) 3_655 .
F10 P3A F9 99.4(11) . .
F10 P3A F14A 74.5(18) . .
F9 P3A F14A 172.2(19) . .
F10 P3A F13A 164.4(14) . .
F9 P3A F13A 83.8(12) . .
F14A P3A F13A 101(2) . .
F10 P3A F11A 76.3(11) . .
F9 P3A F11A 93.7(10) . .
F14A P3A F11A 80.2(18) . .
F13A P3A F11A 88.3(14) . .
F10 P3A F12A 103(2) . .
F9 P3A F12A 83(2) . .
F14A P3A F12A 103(2) . .
F13A P3A F12A 93(2) . .
F11A P3A F12A 176(2) . .
F10 P3B F11B 64.1(10) . .
F10 P3B F14B 78.9(10) . .
F11B P3B F14B 91.2(12) . .
F10 P3B F12B 94(2) . .
F11B P3B F12B 158(2) . .
F14B P3B F12B 80.4(18) . .
F10 P3B F9 94.8(10) . .
F11B P3B F9 85.1(10) . .
F14B P3B F9 173.6(11) . .
F12B P3B F9 101.2(18) . .
F10 P3B F13B 159.9(14) . .
F11B P3B F13B 108.8(16) . .
F14B P3B F13B 82.6(14) . .
F12B P3B F13B 90(2) . .
F9 P3B F13B 103.5(12) . .
N2 N1 C5 107.5(7) . .
N2 N1 Ir1 118.5(5) . .
C5 N1 Ir1 133.1(5) . .
N3 N2 N1 106.3(6) . .
N2 N3 N4 111.3(6) . .
N2 N3 Rh1 125.7(5) . .
N4 N3 Rh1 122.0(5) . .
N3 N4 C5 105.3(6) . .
C31 N31 C35 119.4(7) . .
C31 N31 Ir1 124.0(5) . .
C35 N31 Ir1 116.4(5) . .
C42 N42 C46 119.9(8) . .
C42 N42 Rh1 124.3(7) . .
C46 N42 Rh1 115.8(6) . .
C51 N51 C47 120.8(9) . .
C51 N51 Rh1 123.1(7) . .
C47 N51 Rh1 115.4(7) . .
N4 C5 N1 109.5(7) . .
N4 C5 C6 123.1(7) . .
N1 C5 C6 127.2(8) . .
C5 C6 H6A 109.5 . .
C5 C6 H6B 109.5 . .
H6A C6 H6B 109.5 . .
C5 C6 H6C 109.5 . .
H6A C6 H6C 109.5 . .
H6B C6 H6C 109.5 . .
C15 C11 C12 108.0(9) . .
C15 C11 C16 126.2(13) . .
C12 C11 C16 124.4(14) . .
C15 C11 Ir1 71.9(5) . .
C12 C11 Ir1 73.8(5) . .
C16 C11 Ir1 130.7(7) . .
C13 C12 C11 108.8(9) . .
C13 C12 C17 129.7(14) . .
C11 C12 C17 121.5(13) . .
C13 C12 Ir1 71.8(5) . .
C11 C12 Ir1 67.5(5) . .
C17 C12 Ir1 124.8(8) . .
C12 C13 C14 106.0(9) . .
C12 C13 C18 126.9(10) . .
C14 C13 C18 127.0(10) . .
C12 C13 Ir1 71.3(5) . .
C14 C13 Ir1 68.0(4) . .
C18 C13 Ir1 127.2(7) . .
C15 C14 C13 110.1(8) . .
C15 C14 C19 126.2(8) . .
C13 C14 C19 123.6(9) . .
C15 C14 Ir1 71.4(5) . .
C13 C14 Ir1 73.6(5) . .
C19 C14 Ir1 124.1(6) . .
C14 C15 C11 107.0(8) . .
C14 C15 C20 125.5(10) . .
C11 C15 C20 127.5(10) . .
C14 C15 Ir1 70.4(4) . .
C11 C15 Ir1 69.7(5) . .
C20 C15 Ir1 127.0(6) . .
C11 C16 H16A 109.5 . .
C11 C16 H16B 109.5 . .
H16A C16 H16B 109.5 . .
C11 C16 H16C 109.5 . .
H16A C16 H16C 109.5 . .
H16B C16 H16C 109.5 . .
C12 C17 H17A 109.5 . .
C12 C17 H17B 109.5 . .
H17A C17 H17B 109.5 . .
C12 C17 H17C 109.5 . .
H17A C17 H17C 109.5 . .
H17B C17 H17C 109.5 . .
C13 C18 H18A 109.5 . .
C13 C18 H18B 109.5 . .
H18A C18 H18B 109.5 . .
C13 C18 H18C 109.5 . .
H18A C18 H18C 109.5 . .
H18B C18 H18C 109.5 . .
C14 C19 H19A 109.5 . .
C14 C19 H19B 109.5 . .
H19A C19 H19B 109.5 . .
C14 C19 H19C 109.5 . .
H19A C19 H19C 109.5 . .
H19B C19 H19C 109.5 . .
C15 C20 H20A 109.5 . .
C15 C20 H20B 109.5 . .
H20A C20 H20B 109.5 . .
C15 C20 H20C 109.5 . .
H20A C20 H20C 109.5 . .
H20B C20 H20C 109.5 . .
C22 C21 C25 106.2(9) . .
C22 C21 C30 127.3(10) . .
C25 C21 C30 126.3(11) . .
C22 C21 Rh1 69.8(5) . .
C25 C21 Rh1 71.6(5) . .
C30 C21 Rh1 127.4(7) . .
C23 C22 C21 107.6(8) . .
C23 C22 C26 127.0(10) . .
C21 C22 C26 125.3(10) . .
C23 C22 Rh1 70.3(5) . .
C21 C22 Rh1 71.1(4) . .
C26 C22 Rh1 126.9(7) . .
C24 C23 C22 109.4(9) . .
C24 C23 C27 126.3(10) . .
C22 C23 C27 124.2(10) . .
C24 C23 Rh1 71.5(5) . .
C22 C23 Rh1 71.1(5) . .
C27 C23 Rh1 126.1(7) . .
C23 C24 C25 108.3(8) . .
C23 C24 C28 125.7(10) . .
C25 C24 C28 125.4(10) . .
C23 C24 Rh1 70.3(5) . .
C25 C24 Rh1 72.6(5) . .
C28 C24 Rh1 129.6(7) . .
C24 C25 C21 108.4(9) . .
C24 C25 C29 126.5(10) . .
C21 C25 C29 125.1(11) . .
C24 C25 Rh1 69.5(5) . .
C21 C25 Rh1 69.4(4) . .
C29 C25 Rh1 127.3(6) . .
C22 C26 H26A 109.5 . .
C22 C26 H26B 109.5 . .
H26A C26 H26B 109.5 . .
C22 C26 H26C 109.5 . .
H26A C26 H26C 109.5 . .
H26B C26 H26C 109.5 . .
C23 C27 H27A 109.5 . .
C23 C27 H27B 109.5 . .
H27A C27 H27B 109.5 . .
C23 C27 H27C 109.5 . .
H27A C27 H27C 109.5 . .
H27B C27 H27C 109.5 . .
C24 C28 H28A 109.5 . .
C24 C28 H28B 109.5 . .
H28A C28 H28B 109.5 . .
C24 C28 H28C 109.5 . .
H28A C28 H28C 109.5 . .
H28B C28 H28C 109.5 . .
C25 C29 H29A 109.5 . .
C25 C29 H29B 109.5 . .
H29A C29 H29B 109.5 . .
C25 C29 H29C 109.5 . .
H29A C29 H29C 109.5 . .
H29B C29 H29C 109.5 . .
C21 C30 H30A 109.5 . .
C21 C30 H30B 109.5 . .
H30A C30 H30B 109.5 . .
C21 C30 H30C 109.5 . .
H30A C30 H30C 109.5 . .
H30B C30 H30C 109.5 . .
N31 C31 C32 122.3(8) . .
N31 C31 H31 118.8 . .
C32 C31 H31 118.8 . .
C33 C32 C31 118.0(9) . .
C33 C32 H32 121.0 . .
C31 C32 H32 121.0 . .
C32 C33 C34 120.9(8) . .
C32 C33 H33 119.5 . .
C34 C33 H33 119.5 . .
C35 C34 C33 117.7(9) . .
C35 C34 H34 121.2 . .
C33 C34 H34 121.2 . .
N31 C35 C34 121.6(8) . .
N31 C35 C36 113.8(7) . .
C34 C35 C36 124.6(8) . .
C41 C36 C37 121.0(9) . .
C41 C36 C35 115.0(7) . .
C37 C36 C35 124.0(9) . .
C36 C37 C38 120.1(10) . .
C36 C37 H37 120.0 . .
C38 C37 H37 120.0 . .
C39 C38 C37 119.0(9) . .
C39 C38 H38 120.5 . .
C37 C38 H38 120.5 . .
C38 C39 C40 121.5(10) . .
C38 C39 H39 119.3 . .
C40 C39 H39 119.3 . .
C39 C40 C41 122.0(10) . .
C39 C40 H40 119.0 . .
C41 C40 H40 119.0 . .
C40 C41 C36 116.3(8) . .
C40 C41 Ir1 128.0(7) . .
C36 C41 Ir1 115.2(6) . .
N42 C42 C43 118.4(11) . .
N42 C42 H42 120.8 . .
C43 C42 H42 120.8 . .
C44 C43 C42 122.2(13) . .
C44 C43 H43 118.9 . .
C42 C43 H43 118.9 . .
C43 C44 C45 117.8(11) . .
C43 C44 H44 121.1 . .
C45 C44 H44 121.1 . .
C44 C45 C46 121.8(12) . .
C44 C45 H45 119.1 . .
C46 C45 H45 119.1 . .
N42 C46 C45 119.8(10) . .
N42 C46 C47 114.2(7) . .
C45 C46 C47 125.9(9) . .
N51 C47 C48 121.1(11) . .
N51 C47 C46 116.5(8) . .
C48 C47 C46 122.3(10) . .
C47 C48 C49 117.2(11) . .
C47 C48 H48 121.4 . .
C49 C48 H48 121.4 . .
C50 C49 C48 120.5(10) . .
C50 C49 H49 119.7 . .
C48 C49 H49 119.7 . .
C49 C50 C51 118.8(12) . .
C49 C50 H50 120.6 . .
C51 C50 H50 120.6 . .
N51 C51 C50 121.3(11) . .
N51 C51 H51 119.4 . .
C50 C51 H51 119.4 . .

loop_
_geom_bond_atom_site_label_1
_geom_bond_atom_site_label_2
_geom_bond_distance
_geom_bond_site_symmetry_2
Ir1 C41 2.054(7) .
Ir1 N31 2.074(6) .
Ir1 N1 2.094(7) .
Ir1 C11 2.146(9) .
Ir1 C14 2.162(8) .
Ir1 C15 2.174(8) .
Ir1 C12 2.230(9) .
Ir1 C13 2.237(9) .
Rh1 N51 2.082(8) .
Rh1 N42 2.098(7) .
Rh1 N3 2.104(6) .
Rh1 C23 2.149(8) .
Rh1 C22 2.159(8) .
Rh1 C24 2.165(8) .
Rh1 C21 2.176(8) .
Rh1 C25 2.205(8) .
P1 F3 1.533(15) .
P1 F4 1.683(16) .
P1 F4 1.683(16) 3
P1 F1 1.68(2) .
P1 F2 1.698(16) 3
P1 F2 1.698(16) .
P2 F5 1.575(12) .
P2 F5 1.576(12) 3_655
P2 F7A 1.587(16) .
P2 F8A 1.593(15) .
P2 F6B 1.596(16) .
P2 F6B 1.596(16) 3_655
P2 F78B 1.604(16) 3_655
P2 F78B 1.604(16) .
P2 F6A 1.606(16) 3_655
P2 F6A 1.606(16) .
P3A F10 1.488(14) .
P3A F9 1.490(13) .
P3A F14A 1.513(17) .
P3A F13A 1.527(16) .
P3A F11A 1.540(15) .
P3A F12A 1.541(18) .
P3B F10 1.507(14) .
P3B F11B 1.519(15) .
P3B F14B 1.539(14) .
P3B F12B 1.570(17) .
P3B F9 1.580(12) .
P3B F13B 1.583(16) .
N1 N2 1.340(9) .
N1 C5 1.354(10) .
N2 N3 1.333(9) .
N3 N4 1.333(9) .
N4 C5 1.335(11) .
N31 C31 1.333(11) .
N31 C35 1.360(10) .
N42 C42 1.355(13) .
N42 C46 1.379(12) .
N51 C51 1.368(14) .
N51 C47 1.369(12) .
C5 C6 1.471(12) .
C6 H6A 0.9800 .
C6 H6B 0.9800 .
C6 H6C 0.9800 .
C11 C15 1.420(16) .
C11 C12 1.452(18) .
C11 C16 1.537(16) .
C12 C13 1.414(15) .
C12 C17 1.487(17) .
C13 C14 1.448(12) .
C13 C18 1.469(14) .
C14 C15 1.417(13) .
C14 C19 1.494(13) .
C15 C20 1.505(14) .
C16 H16A 0.9800 .
C16 H16B 0.9800 .
C16 H16C 0.9800 .
C17 H17A 0.9800 .
C17 H17B 0.9800 .
C17 H17C 0.9800 .
C18 H18A 0.9800 .
C18 H18B 0.9800 .
C18 H18C 0.9800 .
C19 H19A 0.9800 .
C19 H19B 0.9800 .
C19 H19C 0.9800 .
C20 H20A 0.9800 .
C20 H20B 0.9800 .
C20 H20C 0.9800 .
C21 C22 1.452(14) .
C21 C25 1.463(13) .
C21 C30 1.517(17) .
C22 C23 1.427(14) .
C22 C26 1.502(13) .
C23 C24 1.411(14) .
C23 C27 1.480(16) .
C24 C25 1.417(16) .
C24 C28 1.488(14) .
C25 C29 1.477(15) .
C26 H26A 0.9800 .
C26 H26B 0.9800 .
C26 H26C 0.9800 .
C27 H27A 0.9800 .
C27 H27B 0.9800 .
C27 H27C 0.9800 .
C28 H28A 0.9800 .
C28 H28B 0.9800 .
C28 H28C 0.9800 .
C29 H29A 0.9800 .
C29 H29B 0.9800 .
C29 H29C 0.9800 .
C30 H30A 0.9800 .
C30 H30B 0.9800 .
C30 H30C 0.9800 .
C31 C32 1.412(12) .
C31 H31 0.9500 .
C32 C33 1.334(16) .
C32 H32 0.9500 .
C33 C34 1.432(15) .
C33 H33 0.9500 .
C34 C35 1.372(12) .
C34 H34 0.9500 .
C35 C36 1.474(12) .
C36 C41 1.388(12) .
C36 C37 1.392(11) .
C37 C38 1.400(15) .
C37 H37 0.9500 .
C38 C39 1.319(17) .
C38 H38 0.9500 .
C39 C40 1.383(14) .
C39 H39 0.9500 .
C40 C41 1.388(12) .
C40 H40 0.9500 .
C42 C43 1.421(17) .
C42 H42 0.9500 .
C43 C44 1.35(2) .
C43 H43 0.9500 .
C44 C45 1.36(2) .
C44 H44 0.9500 .
C45 C46 1.380(14) .
C45 H45 0.9500 .
C46 C47 1.451(15) .
C47 C48 1.401(13) .
C48 C49 1.45(2) .
C48 H48 0.9500 .
C49 C50 1.39(2) .
C49 H49 0.9500 .
C50 C51 1.397(14) .
C50 H50 0.9500 .
C51 H51 0.9500 .

loop_
_geom_torsion_atom_site_label_1
_geom_torsion_atom_site_label_2
_geom_torsion_atom_site_label_3
_geom_torsion_atom_site_label_4
_geom_torsion
C41 Ir1 N1 N2 130.1(6)
N31 Ir1 N1 N2 51.9(6)
C11 Ir1 N1 N2 -120.2(6)
C14 Ir1 N1 N2 -45.7(8)
C15 Ir1 N1 N2 -122.5(7)
C12 Ir1 N1 N2 -85.3(6)
C13 Ir1 N1 N2 -51.4(6)
C41 Ir1 N1 C5 -62.3(8)
N31 Ir1 N1 C5 -140.5(8)
C11 Ir1 N1 C5 47.4(8)
C14 Ir1 N1 C5 121.9(8)
C15 Ir1 N1 C5 45.1(11)
C12 Ir1 N1 C5 82.3(8)
C13 Ir1 N1 C5 116.3(8)
C5 N1 N2 N3 -0.1(8)
Ir1 N1 N2 N3 170.5(5)
N1 N2 N3 N4 -0.1(8)
N1 N2 N3 Rh1 -168.8(5)
N51 Rh1 N3 N2 79.1(6)
N42 Rh1 N3 N2 0.9(6)
C23 Rh1 N3 N2 -108.6(9)
C22 Rh1 N3 N2 172.6(6)
C24 Rh1 N3 N2 -103.9(6)
C21 Rh1 N3 N2 -173.8(6)
C25 Rh1 N3 N2 -135.9(6)
N51 Rh1 N3 N4 -88.5(6)
N42 Rh1 N3 N4 -166.6(6)
C23 Rh1 N3 N4 83.9(10)
C22 Rh1 N3 N4 5.1(9)
C24 Rh1 N3 N4 88.6(6)
C21 Rh1 N3 N4 18.7(6)
C25 Rh1 N3 N4 56.6(6)
N2 N3 N4 C5 0.2(8)
Rh1 N3 N4 C5 169.4(5)
C41 Ir1 N31 C31 -175.8(7)
N1 Ir1 N31 C31 -81.7(7)
C11 Ir1 N31 C31 76.2(13)
C14 Ir1 N31 C31 65.4(7)
C15 Ir1 N31 C31 94.9(7)
C12 Ir1 N31 C31 9.3(9)
C13 Ir1 N31 C31 27.0(7)
C41 Ir1 N31 C35 9.8(5)
N1 Ir1 N31 C35 103.8(5)
C11 Ir1 N31 C35 -98.2(12)
C14 Ir1 N31 C35 -109.1(5)
C15 Ir1 N31 C35 -79.6(6)
C12 Ir1 N31 C35 -165.2(6)
C13 Ir1 N31 C35 -147.4(5)
N51 Rh1 N42 C42 -174.0(7)
N3 Rh1 N42 C42 -90.1(7)
C23 Rh1 N42 C42 66.1(7)
C22 Rh1 N42 C42 96.2(7)
C24 Rh1 N42 C42 27.1(7)
C21 Rh1 N42 C42 69.3(15)
C25 Rh1 N42 C42 3.8(9)
N51 Rh1 N42 C46 3.2(6)
N3 Rh1 N42 C46 87.2(6)
C23 Rh1 N42 C46 -116.7(6)
C22 Rh1 N42 C46 -86.6(7)
C24 Rh1 N42 C46 -155.7(6)
C21 Rh1 N42 C46 -113.4(14)
C25 Rh1 N42 C46 -179.0(6)
N42 Rh1 N51 C51 168.7(8)
N3 Rh1 N51 C51 80.0(8)
C23 Rh1 N51 C51 -96.2(8)
C22 Rh1 N51 C51 -63.6(8)
C24 Rh1 N51 C51 -92.4(12)
C21 Rh1 N51 C51 -25.0(8)
C25 Rh1 N51 C51 -8.6(11)
N42 Rh1 N51 C47 -1.8(6)
N3 Rh1 N51 C47 -90.5(6)
C23 Rh1 N51 C47 93.3(7)
C22 Rh1 N51 C47 125.9(6)
C24 Rh1 N51 C47 97.1(11)
C21 Rh1 N51 C47 164.5(6)
C25 Rh1 N51 C47 -179.1(6)
N3 N4 C5 N1 -0.2(9)
N3 N4 C5 C6 -176.5(8)
N2 N1 C5 N4 0.2(9)
Ir1 N1 C5 N4 -168.4(6)
N2 N1 C5 C6 176.3(8)
Ir1 N1 C5 C6 7.7(13)
C41 Ir1 C11 C15 -77.4(6)
N31 Ir1 C11 C15 25.6(14)
N1 Ir1 C11 C15 -178.1(5)
C14 Ir1 C11 C15 37.6(5)
C12 Ir1 C11 C15 115.8(8)
C13 Ir1 C11 C15 80.5(6)
C41 Ir1 C11 C12 166.8(5)
N31 Ir1 C11 C12 -90.2(12)
N1 Ir1 C11 C12 66.1(6)
C14 Ir1 C11 C12 -78.1(6)
C15 Ir1 C11 C12 -115.8(8)
C13 Ir1 C11 C12 -35.2(5)
C41 Ir1 C11 C16 45.1(16)
N31 Ir1 C11 C16 148.1(14)
N1 Ir1 C11 C16 -55.6(16)
C14 Ir1 C11 C16 160.1(17)
C15 Ir1 C11 C16 122.5(18)
C12 Ir1 C11 C16 -121.7(18)
C13 Ir1 C11 C16 -157.0(17)
C15 C11 C12 C13 -4.1(10)
C16 C11 C12 C13 -171.2(8)
Ir1 C11 C12 C13 60.2(7)
C15 C11 C12 C17 177.7(10)
C16 C11 C12 C17 10.5(15)
Ir1 C11 C12 C17 -118.1(10)
C15 C11 C12 Ir1 -64.2(6)
C16 C11 C12 Ir1 128.6(9)
C41 Ir1 C12 C13 -142.0(6)
N31 Ir1 C12 C13 29.5(8)
N1 Ir1 C12 C13 118.4(6)
C11 Ir1 C12 C13 -120.2(9)
C14 Ir1 C12 C13 -38.6(5)
C15 Ir1 C12 C13 -81.6(6)
C41 Ir1 C12 C11 -21.8(9)
N31 Ir1 C12 C11 149.7(6)
N1 Ir1 C12 C11 -121.4(6)
C14 Ir1 C12 C11 81.5(6)
C15 Ir1 C12 C11 38.6(6)
C13 Ir1 C12 C11 120.2(9)
C41 Ir1 C12 C17 91.9(15)
N31 Ir1 C12 C17 -96.6(14)
N1 Ir1 C12 C17 -7.7(14)
C11 Ir1 C12 C17 113.7(16)
C14 Ir1 C12 C17 -164.8(16)
C15 Ir1 C12 C17 152.3(15)
C13 Ir1 C12 C17 -126.1(17)
C11 C12 C13 C14 1.9(10)
C17 C12 C13 C14 180.0(11)
Ir1 C12 C13 C14 59.4(6)
C11 C12 C13 C18 179.5(9)
C17 C12 C13 C18 -2.4(17)
Ir1 C12 C13 C18 -122.9(10)
C11 C12 C13 Ir1 -57.5(6)
C17 C12 C13 Ir1 120.5(12)
C41 Ir1 C13 C12 108.1(10)
N31 Ir1 C13 C12 -159.9(6)
N1 Ir1 C13 C12 -68.2(7)
C11 Ir1 C13 C12 36.9(7)
C14 Ir1 C13 C12 116.8(8)
C15 Ir1 C13 C12 79.7(7)
C41 Ir1 C13 C14 -8.7(12)
N31 Ir1 C13 C14 83.4(5)
N1 Ir1 C13 C14 175.1(5)
C11 Ir1 C13 C14 -79.9(6)
C15 Ir1 C13 C14 -37.1(5)
C12 Ir1 C13 C14 -116.8(8)
C41 Ir1 C13 C18 -129.3(11)
N31 Ir1 C13 C18 -37.2(11)
N1 Ir1 C13 C18 54.5(11)
C11 Ir1 C13 C18 159.5(12)
C14 Ir1 C13 C18 -120.6(13)
C15 Ir1 C13 C18 -157.7(12)
C12 Ir1 C13 C18 122.6(13)
C12 C13 C14 C15 0.9(9)
C18 C13 C14 C15 -176.7(9)
Ir1 C13 C14 C15 62.5(6)
C12 C13 C14 C19 178.0(8)
C18 C13 C14 C19 0.3(14)
Ir1 C13 C14 C19 -120.4(8)
C12 C13 C14 Ir1 -61.6(6)
C18 C13 C14 Ir1 120.8(10)
C41 Ir1 C14 C15 57.8(6)
N31 Ir1 C14 C15 138.0(6)
N1 Ir1 C14 C15 -127.0(6)
C11 Ir1 C14 C15 -37.8(6)
C12 Ir1 C14 C15 -81.3(7)
C13 Ir1 C14 C15 -118.4(8)
C41 Ir1 C14 C13 176.2(5)
N31 Ir1 C14 C13 -103.5(5)
N1 Ir1 C14 C13 -8.6(8)
C11 Ir1 C14 C13 80.6(7)
C15 Ir1 C14 C13 118.4(8)
C12 Ir1 C14 C13 37.1(6)
C41 Ir1 C14 C19 -63.9(9)
N31 Ir1 C14 C19 16.4(8)
N1 Ir1 C14 C19 111.3(8)
C11 Ir1 C14 C19 -159.5(9)
C15 Ir1 C14 C19 -121.7(10)
C12 Ir1 C14 C19 157.0(9)
C13 Ir1 C14 C19 119.9(10)
C13 C14 C15 C11 -3.4(9)
C19 C14 C15 C11 179.6(8)
Ir1 C14 C15 C11 60.5(5)
C13 C14 C15 C20 174.0(8)
C19 C14 C15 C20 -3.0(13)
Ir1 C14 C15 C20 -122.1(8)
C13 C14 C15 Ir1 -63.9(6)
C19 C14 C15 Ir1 119.2(8)
C12 C11 C15 C14 4.5(9)
C16 C11 C15 C14 171.4(9)
Ir1 C11 C15 C14 -60.9(5)
C12 C11 C15 C20 -172.8(8)
C16 C11 C15 C20 -5.9(15)
Ir1 C11 C15 C20 121.7(9)
C12 C11 C15 Ir1 65.5(6)
C16 C11 C15 Ir1 -127.7(10)
C41 Ir1 C15 C14 -132.2(5)
N31 Ir1 C15 C14 -52.4(6)
N1 Ir1 C15 C14 120.9(6)
C11 Ir1 C15 C14 117.5(8)
C12 Ir1 C15 C14 78.6(6)
C13 Ir1 C15 C14 37.3(5)
C41 Ir1 C15 C11 110.3(6)
N31 Ir1 C15 C11 -169.8(6)
N1 Ir1 C15 C11 3.4(9)
C14 Ir1 C15 C11 -117.5(8)
C12 Ir1 C15 C11 -38.9(6)
C13 Ir1 C15 C11 -80.2(7)
C41 Ir1 C15 C20 -12.0(10)
N31 Ir1 C15 C20 67.9(10)
N1 Ir1 C15 C20 -118.8(10)
C11 Ir1 C15 C20 -122.3(12)
C14 Ir1 C15 C20 120.3(12)
C12 Ir1 C15 C20 -161.2(11)
C13 Ir1 C15 C20 157.6(11)
N51 Rh1 C21 C22 -78.9(6)
N42 Rh1 C21 C22 34.1(16)
N3 Rh1 C21 C22 -167.3(5)
C23 Rh1 C21 C22 37.7(6)
C24 Rh1 C21 C22 80.0(6)
C25 Rh1 C21 C22 115.9(8)
N51 Rh1 C21 C25 165.2(6)
N42 Rh1 C21 C25 -81.7(15)
N3 Rh1 C21 C25 76.8(6)
C23 Rh1 C21 C25 -78.2(6)
C22 Rh1 C21 C25 -115.9(8)
C24 Rh1 C21 C25 -35.8(6)
N51 Rh1 C21 C30 43.2(11)
N42 Rh1 C21 C30 156.3(12)
N3 Rh1 C21 C30 -45.2(11)
C23 Rh1 C21 C30 159.8(12)
C22 Rh1 C21 C30 122.1(13)
C24 Rh1 C21 C30 -157.9(12)
C25 Rh1 C21 C30 -122.0(13)
C25 C21 C22 C23 1.7(9)
C30 C21 C22 C23 176.7(9)
Rh1 C21 C22 C23 -61.1(6)
C25 C21 C22 C26 -175.0(9)
C30 C21 C22 C26 0.1(15)
Rh1 C21 C22 C26 122.3(9)
C25 C21 C22 Rh1 62.8(5)
C30 C21 C22 Rh1 -122.2(10)
N51 Rh1 C22 C23 -132.5(6)
N42 Rh1 C22 C23 -52.1(7)
N3 Rh1 C22 C23 138.5(6)
C24 Rh1 C22 C23 36.7(6)
C21 Rh1 C22 C23 117.6(8)
C25 Rh1 C22 C23 78.7(6)
N51 Rh1 C22 C21 110.0(6)
N42 Rh1 C22 C21 -169.7(5)
N3 Rh1 C22 C21 21.0(8)
C23 Rh1 C22 C21 -117.6(8)
C24 Rh1 C22 C21 -80.9(6)
C25 Rh1 C22 C21 -38.8(6)
N51 Rh1 C22 C26 -10.4(10)
N42 Rh1 C22 C26 69.9(11)
N3 Rh1 C22 C26 -99.4(10)
C23 Rh1 C22 C26 122.1(12)
C24 Rh1 C22 C26 158.7(11)
C21 Rh1 C22 C26 -120.4(12)
C25 Rh1 C22 C26 -159.2(11)
C21 C22 C23 C24 0.1(9)
C26 C22 C23 C24 176.6(9)
Rh1 C22 C23 C24 -61.5(6)
C21 C22 C23 C27 -177.0(9)
C26 C22 C23 C27 -0.5(15)
Rh1 C22 C23 C27 121.4(10)
C21 C22 C23 Rh1 61.6(6)
C26 C22 C23 Rh1 -121.8(10)
N51 Rh1 C23 C24 177.8(6)
N42 Rh1 C23 C24 -100.0(6)
N3 Rh1 C23 C24 6.7(11)
C22 Rh1 C23 C24 119.1(9)
C21 Rh1 C23 C24 80.9(6)
C25 Rh1 C23 C24 37.4(6)
N51 Rh1 C23 C22 58.8(7)
N42 Rh1 C23 C22 141.0(5)
N3 Rh1 C23 C22 -112.3(8)
C24 Rh1 C23 C22 -119.1(9)
C21 Rh1 C23 C22 -38.1(6)
C25 Rh1 C23 C22 -81.6(6)
N51 Rh1 C23 C27 -60.3(11)
N42 Rh1 C23 C27 21.9(10)
N3 Rh1 C23 C27 128.6(10)
C22 Rh1 C23 C27 -119.0(12)
C24 Rh1 C23 C27 121.9(12)
C21 Rh1 C23 C27 -157.2(11)
C25 Rh1 C23 C27 159.4(11)
C22 C23 C24 C25 -1.9(9)
C27 C23 C24 C25 175.2(9)
Rh1 C23 C24 C25 -63.1(6)
C22 C23 C24 C28 -173.6(8)
C27 C23 C24 C28 3.5(15)
Rh1 C23 C24 C28 125.2(9)
C22 C23 C24 Rh1 61.3(6)
C27 C23 C24 Rh1 -121.7(10)
N51 Rh1 C24 C23 -5.2(14)
N42 Rh1 C24 C23 88.8(6)
N3 Rh1 C24 C23 -176.8(5)
C22 Rh1 C24 C23 -37.1(6)
C21 Rh1 C24 C23 -80.5(7)
C25 Rh1 C24 C23 -117.5(8)
N51 Rh1 C24 C25 112.2(11)
N42 Rh1 C24 C25 -153.8(5)
N3 Rh1 C24 C25 -59.4(6)
C23 Rh1 C24 C25 117.5(8)
C22 Rh1 C24 C25 80.3(6)
C21 Rh1 C24 C25 36.9(6)
N51 Rh1 C24 C28 -125.8(12)
N42 Rh1 C24 C28 -31.8(11)
N3 Rh1 C24 C28 62.6(12)
C23 Rh1 C24 C28 -120.6(13)
C22 Rh1 C24 C28 -157.7(12)
C21 Rh1 C24 C28 158.9(12)
C25 Rh1 C24 C28 122.0(13)
C23 C24 C25 C21 2.9(9)
C28 C24 C25 C21 174.6(8)
Rh1 C24 C25 C21 -58.7(5)
C23 C24 C25 C29 -176.5(8)
C28 C24 C25 C29 -4.8(14)
Rh1 C24 C25 C29 121.9(9)
C23 C24 C25 Rh1 61.6(6)
C28 C24 C25 Rh1 -126.7(9)
C22 C21 C25 C24 -2.8(9)
C30 C21 C25 C24 -177.9(9)
Rh1 C21 C25 C24 58.8(6)
C22 C21 C25 C29 176.6(8)
C30 C21 C25 C29 1.5(14)
Rh1 C21 C25 C29 -121.8(8)
C22 C21 C25 Rh1 -61.6(5)
C30 C21 C25 Rh1 123.3(10)
N51 Rh1 C25 C24 -145.1(6)
N42 Rh1 C25 C24 38.7(7)
N3 Rh1 C25 C24 129.7(5)
C23 Rh1 C25 C24 -37.8(6)
C22 Rh1 C25 C24 -81.0(6)
C21 Rh1 C25 C24 -120.0(8)
N51 Rh1 C25 C21 -25.1(9)
N42 Rh1 C25 C21 158.7(6)
N3 Rh1 C25 C21 -110.3(6)
C23 Rh1 C25 C21 82.2(7)
C22 Rh1 C25 C21 39.0(6)
C24 Rh1 C25 C21 120.0(8)
N51 Rh1 C25 C29 94.0(11)
N42 Rh1 C25 C29 -82.2(11)
N3 Rh1 C25 C29 8.8(11)
C23 Rh1 C25 C29 -158.7(12)
C22 Rh1 C25 C29 158.1(12)
C24 Rh1 C25 C29 -120.9(12)
C21 Rh1 C25 C29 119.1(13)
C35 N31 C31 C32 0.4(12)
Ir1 N31 C31 C32 -173.9(7)
N31 C31 C32 C33 1.3(14)
C31 C32 C33 C34 -2.2(15)
C32 C33 C34 C35 1.4(14)
C31 N31 C35 C34 -1.3(11)
Ir1 N31 C35 C34 173.5(6)
C31 N31 C35 C36 177.1(7)
Ir1 N31 C35 C36 -8.2(8)
C33 C34 C35 N31 0.4(12)
C33 C34 C35 C36 -177.7(8)
N31 C35 C36 C41 0.0(9)
C34 C35 C36 C41 178.3(8)
N31 C35 C36 C37 178.3(7)
C34 C35 C36 C37 -3.4(12)
C41 C36 C37 C38 -2.1(12)
C35 C36 C37 C38 179.7(8)
C36 C37 C38 C39 -0.9(14)
C37 C38 C39 C40 2.7(16)
C38 C39 C40 C41 -1.6(15)
C39 C40 C41 C36 -1.3(13)
C39 C40 C41 Ir1 170.9(7)
C37 C36 C41 C40 3.1(11)
C35 C36 C41 C40 -178.6(7)
C37 C36 C41 Ir1 -170.2(6)
C35 C36 C41 Ir1 8.2(8)
N31 Ir1 C41 C40 178.2(8)
N1 Ir1 C41 C40 91.6(7)
C11 Ir1 C41 C40 -21.8(8)
C14 Ir1 C41 C40 -91.0(8)
C15 Ir1 C41 C40 -59.3(8)
C12 Ir1 C41 C40 -7.7(10)
C13 Ir1 C41 C40 -84.8(12)
N31 Ir1 C41 C36 -9.5(5)
N1 Ir1 C41 C36 -96.0(5)
C11 Ir1 C41 C36 150.5(6)
C14 Ir1 C41 C36 81.3(6)
C15 Ir1 C41 C36 113.0(6)
C12 Ir1 C41 C36 164.6(6)
C13 Ir1 C41 C36 87.5(10)
C46 N42 C42 C43 1.4(13)
Rh1 N42 C42 C43 178.5(7)
N42 C42 C43 C44 0.2(16)
C42 C43 C44 C45 0.4(18)
C43 C44 C45 C46 -2.7(17)
C42 N42 C46 C45 -3.6(12)
Rh1 N42 C46 C45 179.0(7)
C42 N42 C46 C47 173.3(7)
Rh1 N42 C46 C47 -4.0(9)
C44 C45 C46 N42 4.3(15)
C44 C45 C46 C47 -172.2(10)
C51 N51 C47 C48 6.3(13)
Rh1 N51 C47 C48 177.1(7)
C51 N51 C47 C46 -170.5(8)
Rh1 N51 C47 C46 0.3(9)
N42 C46 C47 N51 2.5(11)
C45 C46 C47 N51 179.2(9)
N42 C46 C47 C48 -174.3(8)
C45 C46 C47 C48 2.4(14)
N51 C47 C48 C49 -2.9(13)
C46 C47 C48 C49 173.7(8)
C47 C48 C49 C50 -1.0(15)
C48 C49 C50 C51 1.6(17)
C47 N51 C51 C50 -5.7(15)
Rh1 N51 C51 C50 -175.8(8)
C49 C50 C51 N51 1.8(17)
